data_4110584
loop_
_publ_author_name
'Lai Feng'
'Takahiro Tsuchiya'
'Takatsugu Wakahara'
'Tsukasa Nakahodo'
'Qiuyue Piao'
'Yutaka Maeda'
'Takeshi Akasaka'
'Tatsuhisa Kato'
'Kenji Yoza'
'Ernst Horn'
'Naomi Mizorogi'
'Shigeru Nagase'

_publ_section_title
;
 Synthesis and Characterization of a Bisadduct of La@C82
;
_journal_name_full 'Journal of the American Chemical Society'
_journal_page_first 5990
_journal_page_last 5991
_journal_paper_doi 10.1021/ja058390i
_journal_volume 128
_journal_year 2006
_chemical_formula_sum 'C102 H36 La O8'
_chemical_formula_weight 1528.22
_chemical_name_systematic
; 
 ? 
;
_space_group_IT_number 14
_symmetry_cell_setting monoclinic
_symmetry_space_group_name_Hall '-P 2ybc'
_symmetry_space_group_name_H-M 'P 1 21/c 1'
_atom_sites_solution_hydrogens geom
_atom_sites_solution_primary direct
_atom_sites_solution_secondary difmap
_audit_creation_method SHELXL-97
_cell_angle_alpha 90.00
_cell_angle_beta 119.266(6)
_cell_angle_gamma 90.00
_cell_formula_units_Z 4
_cell_length_a 20.0174(17)
_cell_length_b 15.7760(14)
_cell_length_c 21.8635(14)
_cell_measurement_temperature 90(2)
_cell_volume 6023.1(9)
_computing_structure_refinement 'SHELXL-97 (Sheldrick, 1997)'
_computing_structure_solution 'SHELXS-97 (Sheldrick, 1990)'
_diffrn_ambient_temperature 90(2)
_diffrn_measured_fraction_theta_full 0.996
_diffrn_measured_fraction_theta_max 0.996
_diffrn_radiation_monochromator graphite
_diffrn_radiation_source 'fine-focus sealed tube'
_diffrn_radiation_type MoK\a
_diffrn_radiation_wavelength 0.71073
_diffrn_reflns_av_R_equivalents 0.0487
_diffrn_reflns_av_sigmaI/netI 0.0391
_diffrn_reflns_limit_h_max 26
_diffrn_reflns_limit_h_min -26
_diffrn_reflns_limit_k_max 20
_diffrn_reflns_limit_k_min -20
_diffrn_reflns_limit_l_max 28
_diffrn_reflns_limit_l_min -28
_diffrn_reflns_number 77433
_diffrn_reflns_theta_full 27.93
_diffrn_reflns_theta_max 27.93
_diffrn_reflns_theta_min 1.68
_exptl_absorpt_coefficient_mu 0.787
_exptl_absorpt_correction_T_max 0.9254
_exptl_absorpt_correction_T_min 0.8978
_exptl_crystal_density_diffrn 1.685
_exptl_crystal_F_000 3076
_exptl_crystal_size_max 0.14
_exptl_crystal_size_mid 0.11
_exptl_crystal_size_min 0.10
_refine_diff_density_max 1.170
_refine_diff_density_min -0.777
_refine_diff_density_rms 0.124
_refine_ls_extinction_method none
_refine_ls_goodness_of_fit_ref 1.052
_refine_ls_hydrogen_treatment mixed
_refine_ls_matrix_type full
_refine_ls_number_parameters 1110
_refine_ls_number_reflns 14381
_refine_ls_number_restraints 1013
_refine_ls_restrained_S_all 1.056
_refine_ls_R_factor_all 0.0963
_refine_ls_R_factor_gt 0.0696
_refine_ls_shift/su_max 0.001
_refine_ls_shift/su_mean 0.000
_refine_ls_structure_factor_coef Fsqd
_refine_ls_weighting_details 'calc w=1/[\s^2^(Fo^2^)+(0.1051P)^2^+15.7425P] where P=(Fo^2^+2Fc^2^)/3'
_refine_ls_weighting_scheme calc
_refine_ls_wR_factor_gt 0.1822
_refine_ls_wR_factor_ref 0.2031
_reflns_number_gt 10645
_reflns_number_total 14381
_reflns_threshold_expression >2sigma(I)
_cod_data_source_file ja058390isi20051211_035652.cif
_cod_data_source_block p21c
_cod_original_cell_volume 6023.1(8)
_cod_database_code 4110584

loop_
_symmetry_equiv_pos_as_xyz
'x, y, z'
'-x, y+1/2, -z+1/2'
'-x, -y, -z'
'x, -y-1/2, z-1/2'

loop_
_atom_site_label
_atom_site_type_symbol
_atom_site_fract_x
_atom_site_fract_y
_atom_site_fract_z
_atom_site_U_iso_or_equiv
_atom_site_adp_type
_atom_site_occupancy
_atom_site_symmetry_multiplicity
_atom_site_calc_flag
_atom_site_refinement_flags
_atom_site_disorder_assembly
_atom_site_disorder_group
O8 O 0.00158(18) 0.3283(2) 0.13480(15) 0.0366(7) Uani 1 1 d U . .
O6 O -0.11734(18) 0.1496(2) 0.32581(18) 0.0411(8) Uani 1 1 d U . .
C5 C 0.1527(2) 0.0973(2) 0.4554(2) 0.0273(8) Uani 1 1 d U . .
C7 C 0.1399(2) 0.2623(3) 0.3181(2) 0.0266(8) Uani 1 1 d U . .
C8 C 0.1204(2) 0.1670(2) 0.4050(2) 0.0245(7) Uani 1 1 d U . .
C12 C 0.1393(2) 0.3371(2) 0.3621(2) 0.0249(7) Uani 1 1 d U . .
C13 C 0.0789(2) 0.2407(2) 0.4188(2) 0.0258(7) Uani 1 1 d U . .
C14 C 0.2512(2) 0.1778(3) 0.3385(2) 0.0301(8) Uani 1 1 d U . .
C15 C 0.3587(3) 0.0259(3) 0.6370(3) 0.0396(10) Uani 1 1 d U . .
C17 C 0.1591(2) 0.1035(3) 0.5227(2) 0.0313(8) Uani 1 1 d U B .
C20 C 0.1086(2) 0.2477(3) 0.4980(2) 0.0298(8) Uani 1 1 d U B .
C21 C 0.2027(2) 0.1268(3) 0.3564(2) 0.0280(8) Uani 1 1 d U . .
C22 C 0.2065(3) 0.0427(2) 0.4502(2) 0.0325(9) Uani 1 1 d U B .
C23 C 0.2613(2) 0.3281(3) 0.3313(2) 0.0311(8) Uani 1 1 d U . .
C25 C 0.1930(3) 0.3518(3) 0.5923(3) 0.0372(9) Uani 1 1 d U B .
C27 C -0.0454(2) 0.1528(3) 0.3778(2) 0.0328(9) Uani 1 1 d U . .
C29 C 0.3426(3) 0.3177(3) 0.3603(2) 0.0315(8) Uani 1 1 d U . .
C30 C 0.1449(2) 0.1790(2) 0.35699(19) 0.0230(7) Uani 1 1 d U . .
C31 C 0.1889(2) 0.4110(3) 0.3743(2) 0.0302(8) Uani 1 1 d U . .
C32 C 0.2473(3) 0.4075(3) 0.3556(2) 0.0323(9) Uani 1 1 d U . .
O7 O 0.0145(2) 0.1261(2) 0.21951(19) 0.0557(10) Uani 1 1 d U . .
C34 C 0.3772(3) 0.3956(3) 0.3944(2) 0.0334(9) Uani 1 1 d U . .
C37 C 0.3453(3) 0.2138(3) 0.7285(2) 0.0404(10) Uani 1 1 d U . .
C39 C 0.4112(3) 0.0132(3) 0.5542(3) 0.0414(10) Uani 1 1 d U . .
C41 C 0.2855(3) 0.5196(3) 0.5383(3) 0.0355(9) Uani 1 1 d U . .
O5 O -0.0622(3) 0.2977(2) 0.4357(3) 0.0659(11) Uani 1 1 d U A .
C46 C 0.1346(2) 0.3326(3) 0.5227(2) 0.0333(9) Uani 1 1 d U . .
C48 C -0.0097(2) 0.2359(3) 0.3715(2) 0.0331(9) Uani 1 1 d U . .
H69 H -0.0208 0.2405 0.3218 0.040 Uiso 1 1 calc R . .
C49 C 0.1087(2) 0.3250(2) 0.4053(2) 0.0266(8) Uani 1 1 d U . .
C50 C 0.4771(3) 0.4612(3) 0.5067(2) 0.0362(9) Uani 1 1 d U . .
C51 C 0.0666(3) 0.3317(3) 0.1951(2) 0.0340(9) Uani 1 1 d U . .
C54 C 0.3311(3) 0.1652(3) 0.3723(2) 0.0343(9) Uani 1 1 d U . .
C56 C 0.2216(3) 0.2812(3) 0.6399(2) 0.0374(9) Uani 1 1 d U . .
C57 C 0.3343(3) 0.4973(3) 0.4557(2) 0.0327(9) Uani 1 1 d U . .
C58 C 0.0605(3) 0.1759(3) 0.2082(2) 0.0387(10) Uani 1 1 d U . .
C59 C 0.3214(3) 0.1311(3) 0.6986(2) 0.0377(10) Uani 1 1 d U B .
C60 C 0.5354(3) 0.4143(3) 0.6358(2) 0.0393(10) Uani 1 1 d U . .
C62 C 0.2800(3) 0.0201(3) 0.5780(2) 0.0362(9) Uani 1 1 d U B .
C63 C 0.4865(3) 0.1676(3) 0.4831(2) 0.0354(9) Uani 1 1 d U B .
C64 C 0.1958(3) 0.1988(3) 0.6162(2) 0.0351(9) Uani 1 1 d U B .
C69 C 0.4213(3) 0.0220(3) 0.6237(3) 0.0412(10) Uani 1 1 d U B .
C71 C 0.2989(3) 0.2863(3) 0.6998(2) 0.0397(10) Uani 1 1 d U B .
C73 C 0.0677(2) 0.2618(3) 0.2435(2) 0.0304(8) Uani 1 1 d U . .
H70 H 0.0216 0.2693 0.2495 0.036 Uiso 1 1 calc R . .
C75 C 0.3782(3) 0.0762(3) 0.6974(2) 0.0403(10) Uani 1 1 d U B .
C77 C 0.3346(3) 0.0025(3) 0.4981(3) 0.0382(10) Uani 1 1 d U B .
C78 C 0.2262(3) 0.4775(3) 0.5443(3) 0.0375(10) Uani 1 1 d U . .
C80 C 0.1281(2) 0.3806(3) 0.4639(2) 0.0303(8) Uani 1 1 d U . .
C207 C 0.3785(2) 0.2388(3) 0.3833(2) 0.0309(8) Uani 1 1 d U . .
C83 C 0.3125(3) 0.0388(3) 0.4313(2) 0.0357(9) Uani 1 1 d U . .
C86 C 0.1402(2) 0.1824(3) 0.5437(2) 0.0319(9) Uani 1 1 d U . .
C87 C 0.4232(3) 0.5092(3) 0.5816(2) 0.0360(9) Uani 1 1 d U . .
C89 C 0.4780(3) 0.3747(4) 0.7305(2) 0.0450(11) Uani 1 1 d U . .
C90 C 0.4573(3) 0.2400(3) 0.4405(2) 0.0333(9) Uani 1 1 d U . .
C91 C 0.4494(3) 0.3964(3) 0.4486(2) 0.0343(9) Uani 1 1 d U . .
C93 C 0.2321(3) 0.0591(3) 0.4012(2) 0.0328(9) Uani 1 1 d U B .
C94 C 0.3175(3) 0.4494(3) 0.3946(2) 0.0335(9) Uani 1 1 d U . .
C95 C 0.5409(3) 0.1756(3) 0.5573(3) 0.0384(10) Uani 1 1 d U . .
C96 C 0.1715(3) 0.4512(3) 0.4741(2) 0.0346(9) Uani 1 1 d U . .
C98 C -0.0097(3) 0.3948(3) 0.0839(2) 0.0397(10) Uani 1 1 d U . .
H9 H 0.0281 0.3886 0.0673 0.048 Uiso 1 1 calc R . .
H10 H -0.0031 0.4514 0.1056 0.048 Uiso 1 1 calc R . .
C100 C 0.5416(2) 0.3271(3) 0.5468(2) 0.0356(9) Uani 1 1 d U . .
C101 C 0.3617(3) 0.0921(3) 0.4185(2) 0.0343(9) Uani 1 1 d U B .
C102 C 0.2731(3) 0.5110(3) 0.4685(2) 0.0353(9) Uani 1 1 d U . .
C110 C 0.5308(3) 0.4059(3) 0.5700(2) 0.0366(9) Uani 1 1 d U B .
C111 C 0.4843(3) 0.4671(3) 0.6427(2) 0.0380(10) Uani 1 1 d U B .
C115 C 0.2017(2) 0.4683(2) 0.4283(2) 0.0326(9) Uani 1 1 d U . .
C116 C 0.4898(3) 0.3196(3) 0.4718(2) 0.0340(9) Uani 1 1 d U B .
C124 C 0.4233(3) 0.3330(3) 0.7442(2) 0.0408(10) Uani 1 1 d U B .
C125 C 0.3192(3) 0.4293(3) 0.6625(2) 0.0397(10) Uani 1 1 d U . .
C126 C 0.5637(3) 0.1954(3) 0.6935(3) 0.0420(11) Uani 1 1 d U . .
C129 C 0.3594(3) 0.5190(3) 0.5938(3) 0.0385(10) Uani 1 1 d U B .
C130 C 0.4833(3) 0.1888(4) 0.7547(2) 0.0479(12) Uani 1 1 d U . .
C131 C 0.2233(3) 0.0685(3) 0.5833(2) 0.0339(9) Uani 1 1 d U . .
C134 C 0.2707(3) 0.0056(3) 0.5109(3) 0.0375(10) Uani 1 1 d U . .
C135 C 0.2167(2) 0.2592(3) 0.3183(2) 0.0270(8) Uani 1 1 d U . .
C148 C 0.5636(3) 0.3401(4) 0.6823(2) 0.0431(11) Uani 1 1 d U B .
C150 C 0.4577(3) 0.1049(3) 0.7248(3) 0.0482(12) Uani 1 1 d U B .
C151 C 0.2403(3) 0.4272(3) 0.6028(2) 0.0365(9) Uani 1 1 d U B .
C153 C 0.4404(3) 0.0956(3) 0.4735(3) 0.0383(10) Uani 1 1 d U . .
C154 C 0.4121(3) 0.4974(3) 0.5148(2) 0.0338(9) Uani 1 1 d U . .
C155 C 0.4632(3) 0.0554(3) 0.5391(3) 0.0399(10) Uani 1 1 d U B .
C160 C 0.3447(3) 0.3590(3) 0.7092(2) 0.0412(10) Uani 1 1 d U B .
C161 C 0.4261(3) 0.2417(4) 0.7573(2) 0.0462(11) Uani 1 1 d U B .
C163 C 0.3758(3) 0.4764(3) 0.6570(2) 0.0396(10) Uani 1 1 d U B .
C167 C 0.2447(3) 0.1258(3) 0.6419(2) 0.0365(9) Uani 1 1 d U B .
C168 C 0.5365(3) 0.3223(3) 0.7296(2) 0.0420(10) Uani 1 1 d U B .
C170 C 0.5351(3) 0.2319(4) 0.7388(2) 0.0457(11) Uani 1 1 d U B .
C174 C 0.5650(2) 0.2540(3) 0.5883(3) 0.0402(10) Uani 1 1 d U B .
C176 C 0.4832(3) 0.0706(3) 0.6766(3) 0.0461(11) Uani 1 1 d U . .
C177 C -0.1626(3) 0.0755(3) 0.3241(3) 0.0449(11) Uani 1 1 d U . .
H11 H -0.1668 0.0732 0.3674 0.054 Uiso 1 1 calc R . .
H12 H -0.1376 0.0227 0.3211 0.054 Uiso 1 1 calc R . .
C180 C 0.5791(3) 0.2639(3) 0.6610(3) 0.0424(11) Uani 1 1 d U B .
C181 C 0.4547(3) 0.4472(3) 0.6884(2) 0.0424(10) Uani 1 1 d U B .
C188 C 0.5344(3) 0.1155(3) 0.6594(3) 0.0464(11) Uani 1 1 d U B .
C189 C -0.0884(3) 0.3851(3) 0.0247(3) 0.0467(12) Uani 1 1 d U . .
H13 H -0.0938 0.3292 0.0032 0.070 Uiso 1 1 calc R . .
H14 H -0.0984 0.4293 -0.0102 0.070 Uiso 1 1 calc R . .
H15 H -0.1251 0.3904 0.0420 0.070 Uiso 1 1 calc R . .
C191 C -0.0478(3) 0.3103(3) 0.3852(3) 0.0471(12) Uani 1 1 d U . .
C194 C 0.5263(3) 0.1051(3) 0.5923(3) 0.0449(11) Uani 1 1 d U B .
C198 C 0.0178(5) -0.0145(4) 0.2557(3) 0.0716(19) Uani 1 1 d U . .
H16 H 0.0634 0.0003 0.3000 0.107 Uiso 1 1 calc R . .
H17 H 0.0203 -0.0743 0.2450 0.107 Uiso 1 1 calc R . .
H18 H -0.0281 -0.0047 0.2600 0.107 Uiso 1 1 calc R . .
C200 C -0.2388(3) 0.0838(4) 0.2623(4) 0.0669(18) Uani 1 1 d U . .
H19 H -0.2641 0.1345 0.2672 0.100 Uiso 1 1 calc R . .
H20 H -0.2695 0.0336 0.2584 0.100 Uiso 1 1 calc R . .
H21 H -0.2337 0.0889 0.2202 0.100 Uiso 1 1 calc R . .
C201 C 0.0146(5) 0.0366(4) 0.2011(3) 0.0755(19) Uani 1 1 d U . .
H22 H -0.0324 0.0235 0.1565 0.091 Uiso 1 1 calc R . .
H23 H 0.0595 0.0248 0.1948 0.091 Uiso 1 1 calc R . .
C204 C -0.0941(6) 0.3683(6) 0.4547(5) 0.104(3) Uani 1 1 d U . .
H74 H -0.0730 0.4222 0.4483 0.124 Uiso 0.464(17) 1 calc PR A 4
H75 H -0.1504 0.3695 0.4246 0.124 Uiso 0.464(17) 1 calc PR A 4
H76 H -0.1202 0.3480 0.4804 0.124 Uiso 0.536(17) 1 calc PR A 5
H77 H -0.1319 0.3986 0.4121 0.124 Uiso 0.536(17) 1 calc PR A 5
C205 C -0.0231(11) 0.4323(13) 0.5048(10) 0.115(7) Uani 0.536(17) 1 d PU A 5
H26 H 0.0249 0.4002 0.5277 0.172 Uiso 0.536(17) 1 calc PR A 5
H27 H -0.0330 0.4574 0.5406 0.172 Uiso 0.536(17) 1 calc PR A 5
H28 H -0.0189 0.4774 0.4760 0.172 Uiso 0.536(17) 1 calc PR A 5
La1 La 0.38425(3) 0.20354(3) 0.627617(19) 0.03237(17) Uani 0.752(2) 1 d PU B 1
La2 La 0.4166(11) 0.2379(16) 0.6412(7) 0.064(3) Uani 0.0334(19) 1 d PU B 2
La3 La 0.4375(3) 0.3070(3) 0.6025(3) 0.077(2) Uani 0.0854(15) 1 d PU B 3
La4 La 0.4278(4) 0.1911(4) 0.6046(4) 0.109(3) Uani 0.0905(19) 1 d PU B 4
O1 O -0.01413(18) 0.0998(2) 0.42166(18) 0.0412(8) Uani 1 1 d U . .
O2 O 0.0937(2) 0.1567(3) 0.1776(2) 0.0598(10) Uani 1 1 d U . .
O3 O 0.1161(2) 0.3837(2) 0.20926(17) 0.0490(9) Uani 1 1 d U . .
O4 O -0.0587(3) 0.3755(3) 0.3543(4) 0.098(2) Uani 1 1 d U . .
C4AS C 0.2343(8) 0.7397(11) 0.3869(8) 0.095(4) Uani 0.584(6) 1 d PDU C 5
H78 H 0.2675 0.7139 0.3701 0.114 Uiso 0.584(6) 1 calc PR C 5
H79 H 0.1984 0.6940 0.3828 0.114 Uiso 0.584(6) 1 calc PR C 5
C3BS C 0.3183(8) 0.7643(10) 0.5885(7) 0.063(3) Uani 0.416(6) 1 d PDU C 4
H31 H 0.3403 0.8221 0.5971 0.075 Uiso 0.416(6) 1 calc PR C 4
H32 H 0.3602 0.7222 0.6047 0.075 Uiso 0.416(6) 1 calc PR C 4
C2BS C 0.2671(5) 0.7502(8) 0.6264(4) 0.031(2) Uani 0.416(6) 1 d PDU C 4
H33 H 0.2813 0.7983 0.6595 0.037 Uiso 0.416(6) 1 calc PR C 4
H34 H 0.2141 0.7621 0.5890 0.037 Uiso 0.416(6) 1 calc PR C 4
C1BS C 0.2587(10) 0.6790(14) 0.6647(11) 0.108(7) Uani 0.416(6) 1 d PDU C 4
H57 H 0.2221 0.6939 0.6806 0.163 Uiso 0.416(6) 1 calc PR C 4
H58 H 0.3084 0.6658 0.7054 0.163 Uiso 0.416(6) 1 calc PR C 4
H59 H 0.2399 0.6293 0.6339 0.163 Uiso 0.416(6) 1 calc PR C 4
C1AS C 0.2516(7) 0.9350(10) 0.2556(7) 0.084(4) Uani 0.584(6) 1 d PDU C 5
H60 H 0.3015 0.9256 0.2587 0.126 Uiso 0.584(6) 1 calc PR C 5
H61 H 0.2520 0.9894 0.2775 0.126 Uiso 0.584(6) 1 calc PR C 5
H62 H 0.2116 0.9358 0.2063 0.126 Uiso 0.584(6) 1 calc PR C 5
C2AS C 0.2336(9) 0.8563(14) 0.2977(11) 0.133(6) Uani 0.584(6) 1 d PDU C 5
H41 H 0.2483 0.8085 0.2774 0.160 Uiso 0.584(6) 1 calc PR C 5
H42 H 0.2793 0.8646 0.3443 0.160 Uiso 0.584(6) 1 calc PR C 5
C4BS C 0.2587(11) 0.7511(13) 0.5103(11) 0.089(4) Uani 0.416(6) 1 d PDU C 4
H43 H 0.2093 0.7711 0.5050 0.107 Uiso 0.416(6) 1 calc PR C 4
H44 H 0.2537 0.6890 0.5031 0.107 Uiso 0.416(6) 1 calc PR C 4
C5AS C 0.3053(8) 0.7456(10) 0.4917(9) 0.099(4) Uani 0.584(6) 1 d PDU C 5
H80 H 0.2640 0.7427 0.5042 0.118 Uiso 0.584(6) 1 calc PR C 5
H81 H 0.3229 0.6861 0.4965 0.118 Uiso 0.584(6) 1 calc PR C 5
C3AS C 0.1817(13) 0.8002(15) 0.3246(12) 0.139(5) Uani 0.584(6) 1 d PDU C 5
H47 H 0.1542 0.8395 0.3401 0.167 Uiso 0.584(6) 1 calc PR C 5
H48 H 0.1431 0.7662 0.2851 0.167 Uiso 0.584(6) 1 calc PR C 5
C6AS C 0.3706(5) 0.7745(6) 0.5679(4) 0.045(2) Uani 0.584(6) 1 d PDU C 5
H63 H 0.3704 0.7366 0.6034 0.067 Uiso 0.584(6) 1 calc PR C 5
H64 H 0.3606 0.8327 0.5769 0.067 Uiso 0.584(6) 1 calc PR C 5
H65 H 0.4206 0.7718 0.5701 0.067 Uiso 0.584(6) 1 calc PR C 5
C6BS C 0.1802(18) 0.763(2) 0.3588(14) 0.120(6) Uani 0.416(6) 1 d PDU C 4
H66 H 0.1862 0.7899 0.3214 0.180 Uiso 0.416(6) 1 calc PR C 4
H67 H 0.1333 0.7838 0.3574 0.180 Uiso 0.416(6) 1 calc PR C 4
H68 H 0.1768 0.7014 0.3522 0.180 Uiso 0.416(6) 1 calc PR C 4
C5BS C 0.2636(12) 0.7889(14) 0.4447(12) 0.095(4) Uani 0.416(6) 1 d PDU C 4
H55 H 0.3105 0.7670 0.4458 0.114 Uiso 0.416(6) 1 calc PR C 4
H56 H 0.2684 0.8513 0.4496 0.114 Uiso 0.416(6) 1 calc PR C 4
La5 La 0.4009(7) 0.2866(9) 0.6390(5) 0.063(3) Uani 0.0380(17) 1 d PU B 5
C208 C -0.0757(15) 0.3591(13) 0.5229(9) 0.120(8) Uani 0.464(17) 1 d PU A 4
H71 H -0.0961 0.4070 0.5371 0.179 Uiso 0.464(17) 1 calc PR A 4
H72 H -0.0198 0.3573 0.5523 0.179 Uiso 0.464(17) 1 calc PR A 4
H73 H -0.0977 0.3062 0.5286 0.179 Uiso 0.464(17) 1 calc PR A 4

loop_
_atom_site_aniso_label
_atom_site_aniso_U_11
_atom_site_aniso_U_22
_atom_site_aniso_U_33
_atom_site_aniso_U_23
_atom_site_aniso_U_13
_atom_site_aniso_U_12
O8 0.0384(16) 0.0393(16) 0.0266(14) 0.0056(12) 0.0116(13) -0.0018(13)
O6 0.0304(16) 0.0329(16) 0.0518(19) 0.0060(14) 0.0137(14) -0.0035(12)
C5 0.0303(19) 0.0218(17) 0.0290(18) -0.0004(14) 0.0139(16) -0.0108(14)
C7 0.0295(18) 0.0272(18) 0.0224(17) 0.0025(14) 0.0121(15) -0.0048(15)
C8 0.0262(18) 0.0202(16) 0.0277(18) -0.0020(14) 0.0135(15) -0.0059(14)
C12 0.0253(18) 0.0221(17) 0.0253(17) 0.0040(14) 0.0108(15) -0.0003(14)
C13 0.0257(17) 0.0264(18) 0.0288(18) 0.0022(14) 0.0159(15) -0.0006(14)
C14 0.036(2) 0.035(2) 0.0208(17) -0.0084(15) 0.0155(16) -0.0049(17)
C15 0.050(2) 0.027(2) 0.042(2) 0.0160(17) 0.023(2) 0.0043(18)
C17 0.033(2) 0.0305(19) 0.037(2) 0.0020(16) 0.0215(17) -0.0091(16)
C20 0.0247(18) 0.038(2) 0.035(2) 0.0033(16) 0.0212(16) -0.0008(16)
C21 0.0327(19) 0.0284(18) 0.0248(17) -0.0106(14) 0.0154(16) -0.0084(15)
C22 0.041(2) 0.0140(16) 0.038(2) 0.0011(15) 0.0159(18) -0.0045(15)
C23 0.036(2) 0.033(2) 0.0254(18) 0.0048(15) 0.0163(17) -0.0054(17)
C25 0.041(2) 0.041(2) 0.045(2) -0.0045(18) 0.0326(19) 0.0027(18)
C27 0.0255(19) 0.032(2) 0.044(2) 0.0006(17) 0.0195(18) -0.0002(16)
C29 0.039(2) 0.036(2) 0.0284(19) 0.0000(16) 0.0239(17) -0.0068(17)
C30 0.0272(18) 0.0200(16) 0.0213(16) -0.0017(13) 0.0115(15) -0.0056(14)
C31 0.033(2) 0.0257(18) 0.0291(19) 0.0112(15) 0.0129(16) -0.0019(15)
C32 0.036(2) 0.032(2) 0.0263(18) 0.0047(15) 0.0131(17) -0.0037(16)
O7 0.084(3) 0.0384(18) 0.0394(18) -0.0076(15) 0.0260(18) -0.0268(18)
C34 0.038(2) 0.037(2) 0.0307(19) 0.0003(16) 0.0213(17) -0.0056(17)
C37 0.048(2) 0.058(3) 0.0227(18) 0.0028(18) 0.0234(18) -0.006(2)
C39 0.049(2) 0.025(2) 0.051(2) 0.0062(18) 0.025(2) 0.0110(18)
C41 0.046(2) 0.0224(18) 0.046(2) -0.0062(16) 0.029(2) -0.0004(17)
O5 0.079(3) 0.045(2) 0.094(3) 0.011(2) 0.059(3) 0.0219(19)
C46 0.0296(19) 0.036(2) 0.043(2) -0.0024(17) 0.0247(18) 0.0040(16)
C48 0.0269(19) 0.035(2) 0.040(2) 0.0073(17) 0.0182(17) -0.0001(16)
C49 0.0260(18) 0.0212(16) 0.0331(19) 0.0039(14) 0.0147(16) 0.0051(14)
C50 0.036(2) 0.039(2) 0.034(2) -0.0034(17) 0.0175(18) -0.0042(18)
C51 0.034(2) 0.039(2) 0.0270(19) 0.0043(17) 0.0136(17) -0.0033(18)
C54 0.045(2) 0.036(2) 0.0299(19) -0.0084(16) 0.0246(18) -0.0007(18)
C56 0.047(2) 0.046(2) 0.036(2) -0.0018(18) 0.0326(19) -0.0018(19)
C57 0.041(2) 0.0224(18) 0.037(2) 0.0035(15) 0.0208(18) -0.0036(16)
C58 0.044(2) 0.036(2) 0.0250(19) 0.0000(17) 0.0080(19) -0.0076(19)
C59 0.046(2) 0.048(2) 0.0243(18) 0.0099(17) 0.0211(18) -0.0048(19)
C60 0.034(2) 0.044(2) 0.035(2) -0.0027(18) 0.0137(18) -0.0148(18)
C62 0.045(2) 0.0232(19) 0.042(2) 0.0091(16) 0.0229(19) -0.0018(17)
C63 0.034(2) 0.037(2) 0.048(2) -0.0010(18) 0.0295(19) 0.0057(17)
C64 0.042(2) 0.043(2) 0.036(2) 0.0040(17) 0.0311(19) -0.0056(18)
C69 0.040(2) 0.033(2) 0.047(2) 0.0170(18) 0.019(2) 0.0108(18)
C71 0.048(2) 0.055(3) 0.031(2) -0.0051(18) 0.0310(19) -0.006(2)
C73 0.033(2) 0.033(2) 0.0242(18) 0.0022(15) 0.0129(16) -0.0035(16)
C75 0.047(2) 0.041(2) 0.031(2) 0.0171(18) 0.0176(19) 0.0015(19)
C77 0.049(2) 0.0212(18) 0.049(2) 0.0000(17) 0.027(2) 0.0039(17)
C78 0.044(2) 0.0259(19) 0.051(2) -0.0114(17) 0.029(2) 0.0036(17)
C80 0.0299(19) 0.0257(18) 0.040(2) 0.0002(16) 0.0205(17) 0.0064(15)
C207 0.036(2) 0.042(2) 0.0279(18) -0.0016(16) 0.0259(17) -0.0008(17)
C83 0.043(2) 0.0258(19) 0.040(2) -0.0101(16) 0.0219(19) 0.0007(17)
C86 0.0299(19) 0.035(2) 0.041(2) 0.0027(17) 0.0249(18) -0.0041(16)
C87 0.043(2) 0.0262(19) 0.040(2) -0.0091(16) 0.0220(19) -0.0143(17)
C89 0.050(3) 0.058(3) 0.0228(19) -0.0137(19) 0.0145(19) -0.020(2)
C90 0.036(2) 0.041(2) 0.036(2) -0.0015(17) 0.0278(18) -0.0002(17)
C91 0.035(2) 0.037(2) 0.039(2) -0.0021(17) 0.0239(18) -0.0059(17)
C93 0.038(2) 0.0238(18) 0.037(2) -0.0119(16) 0.0186(18) -0.0040(16)
C94 0.040(2) 0.0281(19) 0.037(2) 0.0040(16) 0.0227(18) -0.0058(17)
C95 0.029(2) 0.045(2) 0.047(2) 0.0045(19) 0.0228(19) 0.0078(18)
C96 0.038(2) 0.0214(18) 0.047(2) 0.0005(16) 0.0224(19) 0.0062(16)
C98 0.039(2) 0.047(3) 0.031(2) 0.0135(19) 0.0161(19) 0.007(2)
C100 0.0251(19) 0.046(2) 0.040(2) -0.0007(18) 0.0191(18) -0.0066(17)
C101 0.044(2) 0.029(2) 0.040(2) -0.0096(16) 0.0284(19) 0.0026(17)
C102 0.041(2) 0.0208(18) 0.047(2) 0.0006(16) 0.0233(19) -0.0049(16)
C110 0.030(2) 0.042(2) 0.039(2) -0.0006(18) 0.0173(18) -0.0077(17)
C111 0.042(2) 0.039(2) 0.034(2) -0.0104(17) 0.0188(18) -0.0172(18)
C115 0.035(2) 0.0183(17) 0.044(2) 0.0034(16) 0.0187(18) 0.0011(15)
C116 0.035(2) 0.042(2) 0.038(2) -0.0015(17) 0.0276(18) -0.0051(17)
C124 0.045(2) 0.060(3) 0.0210(18) -0.0088(18) 0.0193(18) -0.010(2)
C125 0.053(2) 0.039(2) 0.039(2) -0.0156(18) 0.032(2) -0.0037(19)
C126 0.027(2) 0.048(3) 0.035(2) 0.0052(19) 0.0026(18) 0.0023(18)
C129 0.052(2) 0.028(2) 0.046(2) -0.0122(17) 0.031(2) -0.0091(18)
C130 0.047(3) 0.063(3) 0.025(2) 0.010(2) 0.0112(19) -0.006(2)
C131 0.044(2) 0.031(2) 0.0308(19) 0.0065(16) 0.0215(18) -0.0103(17)
C134 0.046(2) 0.0188(18) 0.046(2) 0.0020(16) 0.021(2) -0.0024(17)
C135 0.0324(19) 0.0328(19) 0.0203(16) -0.0007(14) 0.0162(15) -0.0041(16)
C148 0.029(2) 0.059(3) 0.032(2) -0.001(2) 0.0084(18) -0.011(2)
C150 0.049(3) 0.047(3) 0.032(2) 0.0234(19) 0.007(2) 0.002(2)
C151 0.047(2) 0.035(2) 0.043(2) -0.0096(17) 0.033(2) 0.0020(18)
C153 0.043(2) 0.033(2) 0.048(2) -0.0047(18) 0.029(2) 0.0083(18)
C154 0.038(2) 0.0296(19) 0.038(2) -0.0028(16) 0.0210(18) -0.0113(17)
C155 0.038(2) 0.034(2) 0.054(3) -0.0005(19) 0.027(2) 0.0147(18)
C160 0.051(2) 0.053(3) 0.0271(19) -0.0148(18) 0.0247(19) -0.012(2)
C161 0.049(3) 0.068(3) 0.0205(19) 0.0030(19) 0.0157(19) -0.007(2)
C163 0.051(2) 0.034(2) 0.038(2) -0.0191(18) 0.026(2) -0.0090(19)
C167 0.045(2) 0.040(2) 0.032(2) 0.0054(17) 0.0251(18) -0.0076(18)
C168 0.036(2) 0.053(3) 0.0226(19) -0.0042(18) 0.0035(17) -0.005(2)
C170 0.031(2) 0.069(3) 0.025(2) 0.013(2) 0.0036(17) -0.010(2)
C174 0.0231(19) 0.051(3) 0.048(2) 0.006(2) 0.0189(18) 0.0016(18)
C176 0.040(2) 0.043(2) 0.044(2) 0.023(2) 0.011(2) 0.009(2)
C177 0.032(2) 0.038(2) 0.058(3) 0.004(2) 0.017(2) -0.0080(19)
C180 0.0239(19) 0.054(3) 0.040(2) 0.008(2) 0.0085(18) -0.0015(19)
C181 0.050(2) 0.044(2) 0.032(2) -0.0175(18) 0.0195(19) -0.018(2)
C188 0.038(2) 0.045(2) 0.049(3) 0.017(2) 0.015(2) 0.011(2)
C189 0.046(3) 0.045(3) 0.037(2) 0.004(2) 0.011(2) 0.012(2)
C191 0.035(2) 0.028(2) 0.083(3) 0.011(2) 0.032(2) 0.0051(17)
C194 0.037(2) 0.042(2) 0.055(3) 0.010(2) 0.022(2) 0.0174(19)
C198 0.109(5) 0.039(3) 0.058(4) -0.007(3) 0.034(4) -0.015(3)
C200 0.047(3) 0.056(3) 0.076(4) 0.010(3) 0.014(3) -0.016(3)
C201 0.129(5) 0.041(3) 0.052(3) -0.012(2) 0.040(3) -0.027(3)
C204 0.122(6) 0.082(5) 0.119(6) 0.000(4) 0.068(5) 0.040(4)
C205 0.113(12) 0.102(12) 0.113(12) -0.040(9) 0.043(10) 0.027(10)
La1 0.0439(3) 0.0315(2) 0.02053(18) 0.01028(15) 0.01477(17) 0.00310(19)
La2 0.069(5) 0.070(5) 0.041(4) 0.015(4) 0.018(4) -0.011(5)
La3 0.061(3) 0.077(3) 0.062(3) 0.003(2) 0.006(2) -0.032(2)
La4 0.093(4) 0.065(3) 0.092(4) 0.009(3) -0.016(3) 0.033(3)
O1 0.0336(17) 0.0357(17) 0.053(2) 0.0101(15) 0.0198(15) -0.0032(13)
O2 0.064(3) 0.062(3) 0.052(2) -0.0218(19) 0.028(2) -0.005(2)
O3 0.0421(19) 0.053(2) 0.0363(17) 0.0183(15) 0.0069(15) -0.0138(16)
O4 0.093(4) 0.053(3) 0.184(6) 0.062(3) 0.097(4) 0.040(2)
C4AS 0.060(6) 0.116(8) 0.109(8) -0.028(6) 0.040(6) 0.001(6)
C3BS 0.048(5) 0.066(6) 0.050(6) -0.006(5) 0.005(5) 0.019(5)
C2BS 0.010(4) 0.073(6) 0.007(3) 0.004(4) 0.004(3) 0.012(4)
C1BS 0.047(8) 0.126(14) 0.095(12) -0.056(11) -0.010(8) 0.019(9)
C1AS 0.059(7) 0.113(10) 0.075(8) 0.016(7) 0.028(6) -0.004(7)
C2AS 0.073(8) 0.158(11) 0.126(10) -0.020(9) 0.015(7) 0.013(8)
C4BS 0.062(6) 0.087(7) 0.107(7) -0.011(6) 0.033(6) 0.013(6)
C5AS 0.068(6) 0.089(7) 0.142(8) -0.018(6) 0.053(6) 0.007(5)
C3AS 0.096(7) 0.151(10) 0.127(9) -0.021(8) 0.021(7) 0.017(7)
C6AS 0.045(4) 0.048(5) 0.042(4) 0.024(4) 0.021(4) 0.016(4)
C6BS 0.117(12) 0.152(15) 0.104(13) 0.002(12) 0.065(11) 0.017(12)
C5BS 0.071(6) 0.097(7) 0.114(8) -0.025(6) 0.042(6) 0.010(6)
La5 0.084(5) 0.063(5) 0.022(3) -0.011(3) 0.010(3) -0.019(4)
C208 0.166(15) 0.087(11) 0.067(10) -0.007(8) 0.026(10) 0.077(11)

loop_
_atom_type_symbol
_atom_type_description
_atom_type_scat_dispersion_real
_atom_type_scat_dispersion_imag
_atom_type_scat_source
C C 0.0033 0.0016 'International Tables Vol C Tables 4.2.6.8 and 6.1.1.4'
H H 0.0000 0.0000 'International Tables Vol C Tables 4.2.6.8 and 6.1.1.4'
La La -0.2871 2.4523 'International Tables Vol C Tables 4.2.6.8 and 6.1.1.4'
O O 0.0106 0.0060 'International Tables Vol C Tables 4.2.6.8 and 6.1.1.4'

loop_
_geom_angle_atom_site_label_1
_geom_angle_atom_site_label_2
_geom_angle_atom_site_label_3
_geom_angle
_geom_angle_site_symmetry_3
C51 O8 C98 116.0(3) .
C27 O6 C177 116.6(4) .
C17 C5 C22 115.8(4) .
C17 C5 C8 120.8(4) .
C22 C5 C8 117.8(4) .
C12 C7 C135 109.8(3) .
C12 C7 C30 109.2(3) .
C135 C7 C30 100.2(3) .
C12 C7 C73 111.9(3) .
C135 C7 C73 114.7(3) .
C30 C7 C73 110.4(3) .
C30 C8 C5 119.2(4) .
C30 C8 C13 118.2(3) .
C5 C8 C13 120.2(3) .
C49 C12 C31 118.5(4) .
C49 C12 C7 118.1(3) .
C31 C12 C7 121.1(3) .
C20 C13 C8 109.0(3) .
C20 C13 C49 100.4(3) .
C8 C13 C49 108.6(3) .
C20 C13 C48 115.9(3) .
C8 C13 C48 112.4(3) .
C49 C13 C48 109.7(3) .
C54 C14 C135 122.9(4) .
C54 C14 C21 121.1(4) .
C135 C14 C21 107.3(4) .
C69 C15 C75 110.2(5) .
C69 C15 C62 119.5(4) .
C75 C15 C62 122.6(4) .
C69 C15 La1 79.8(3) .
C75 C15 La1 62.9(2) .
C62 C15 La1 98.6(2) .
C5 C17 C131 121.3(4) .
C5 C17 C86 119.0(4) .
C131 C17 C86 107.2(4) .
C86 C20 C46 118.5(4) .
C86 C20 C13 123.9(4) .
C46 C20 C13 111.0(3) .
C93 C21 C30 120.5(4) .
C93 C21 C14 120.9(4) .
C30 C21 C14 109.5(4) .
C93 C22 C5 121.0(4) .
C93 C22 C134 106.3(4) .
C5 C22 C134 122.6(4) .
C135 C23 C29 119.4(4) .
C135 C23 C32 123.4(4) .
C29 C23 C32 108.6(4) .
C46 C25 C56 115.8(4) .
C46 C25 C151 117.9(4) .
C56 C25 C151 121.1(4) .
O1 C27 O6 125.8(4) .
O1 C27 C48 125.9(4) .
O6 C27 C48 108.3(4) .
C207 C29 C34 123.0(4) .
C207 C29 C23 122.1(4) .
C34 C29 C23 106.6(4) .
C8 C30 C21 121.5(3) .
C8 C30 C7 126.2(3) .
C21 C30 C7 108.7(3) .
C115 C31 C32 115.5(4) .
C115 C31 C12 119.4(4) .
C32 C31 C12 119.8(4) .
C94 C32 C31 122.1(4) .
C94 C32 C23 108.4(4) .
C31 C32 C23 118.6(4) .
C58 O7 C201 115.1(5) .
C91 C34 C29 120.2(4) .
C91 C34 C94 121.2(4) .
C29 C34 C94 108.2(4) .
C71 C37 C59 122.2(4) .
C71 C37 C161 107.0(4) .
C59 C37 C161 121.1(5) .
C71 C37 La1 94.4(3) .
C59 C37 La1 74.7(2) .
C161 C37 La1 71.0(2) .
C71 C37 La2 91.8(5) .
C59 C37 La2 89.0(6) .
C161 C37 La2 57.3(4) .
La1 C37 La2 15.4(5) .
C71 C37 La5 76.6(4) .
C59 C37 La5 101.8(3) .
C161 C37 La5 58.4(3) .
La1 C37 La5 27.4(3) .
La2 C37 La5 16.2(4) .
C155 C39 C77 117.4(4) .
C155 C39 C69 117.7(5) .
C77 C39 C69 117.1(4) .
C155 C39 La4 71.2(3) .
C77 C39 La4 107.9(3) .
C69 C39 La4 65.5(3) .
C129 C41 C78 120.0(4) .
C129 C41 C102 119.3(4) .
C78 C41 C102 109.7(4) .
C191 O5 C204 116.4(6) .
C25 C46 C20 123.7(4) .
C25 C46 C80 120.6(4) .
C20 C46 C80 107.2(4) .
C191 C48 C27 110.2(4) .
C191 C48 C13 110.7(4) .
C27 C48 C13 114.4(3) .
C12 C49 C80 120.8(4) .
C12 C49 C13 126.7(3) .
C80 C49 C13 108.4(3) .
C154 C50 C91 111.8(4) .
C154 C50 C110 111.8(4) .
C91 C50 C110 100.3(4) .
C154 C50 C50 109.2(5) 3_666
C91 C50 C50 111.4(4) 3_666
C110 C50 C50 112.2(4) 3_666
O3 C51 O8 124.6(4) .
O3 C51 C73 125.8(4) .
O8 C51 C73 109.6(4) .
C14 C54 C207 117.3(4) .
C14 C54 C101 117.4(4) .
C207 C54 C101 120.2(4) .
C64 C56 C25 120.5(4) .
C64 C56 C71 114.9(4) .
C25 C56 C71 118.6(4) .
C102 C57 C94 116.1(4) .
C102 C57 C154 118.8(4) .
C94 C57 C154 119.4(4) .
O2 C58 O7 125.9(5) .
O2 C58 C73 124.6(4) .
O7 C58 C73 109.5(4) .
C167 C59 C37 115.3(4) .
C167 C59 C75 118.3(4) .
C37 C59 C75 117.6(4) .
C167 C59 La1 97.7(2) .
C37 C59 La1 74.3(2) .
C75 C59 La1 69.4(2) .
C111 C60 C110 119.1(4) .
C111 C60 C148 117.3(4) .
C110 C60 C148 116.4(5) .
C111 C60 La3 85.5(3) .
C110 C60 La3 89.2(3) .
C148 C60 La3 68.4(3) .
C134 C62 C131 118.1(4) .
C134 C62 C15 117.6(4) .
C131 C62 C15 116.8(4) .
C90 C63 C153 121.6(4) .
C90 C63 C95 120.7(4) .
C153 C63 C95 108.4(4) .
C56 C64 C167 122.8(4) .
C56 C64 C86 121.2(4) .
C167 C64 C86 107.3(4) .
C15 C69 C176 108.3(5) .
C15 C69 C39 122.6(5) .
C176 C69 C39 121.4(5) .
C15 C69 La4 95.9(3) .
C176 C69 La4 60.7(3) .
C39 C69 La4 85.7(3) .
C15 C69 La1 72.2(3) .
C176 C69 La1 65.9(3) .
C39 C69 La1 102.4(3) .
La4 C69 La1 24.2(2) .
C37 C71 C160 110.6(5) .
C37 C71 C56 122.1(4) .
C160 C71 C56 120.0(5) .
C37 C71 La5 75.5(4) .
C160 C71 La5 61.3(3) .
C56 C71 La5 105.1(3) .
C37 C71 La1 58.8(2) .
C160 C71 La1 86.3(3) .
C56 C71 La1 97.1(3) .
La5 C71 La1 25.4(3) .
C51 C73 C58 109.0(4) .
C51 C73 C7 114.4(3) .
C58 C73 C7 109.9(3) .
C15 C75 C59 119.5(4) .
C15 C75 C150 107.5(4) .
C59 C75 C150 121.0(5) .
C15 C75 La1 87.5(3) .
C59 C75 La1 78.9(2) .
C150 C75 La1 69.1(2) .
C15 C75 La2 95.7(5) .
C59 C75 La2 82.1(5) .
C150 C75 La2 58.5(4) .
La1 C75 La2 11.8(3) .
C83 C77 C39 119.9(4) .
C83 C77 C134 109.0(4) .
C39 C77 C134 120.8(4) .
C151 C78 C41 122.7(4) .
C151 C78 C96 121.0(4) .
C41 C78 C96 105.6(4) .
C96 C80 C49 121.1(4) .
C96 C80 C46 120.7(4) .
C49 C80 C46 109.9(4) .
C29 C207 C54 118.3(4) .
C29 C207 C90 116.5(4) .
C54 C207 C90 120.0(4) .
C101 C83 C77 122.8(4) .
C101 C83 C93 120.2(4) .
C77 C83 C93 105.9(4) .
C20 C86 C17 121.6(4) .
C20 C86 C64 120.1(4) .
C17 C86 C64 108.8(4) .
C154 C87 C129 120.9(4) .
C154 C87 C111 122.6(4) .
C129 C87 C111 107.6(4) .
C181 C89 C124 118.2(5) .
C181 C89 C168 118.1(4) .
C124 C89 C168 116.7(5) .
C181 C89 La5 93.2(5) .
C124 C89 La5 69.3(4) .
C168 C89 La5 81.1(5) .
C181 C89 La3 78.9(3) .
C124 C89 La3 99.2(3) .
C168 C89 La3 66.1(3) .
La5 C89 La3 29.9(3) .
C181 C89 La2 106.5(4) .
C124 C89 La2 70.5(5) .
C168 C89 La2 68.0(5) .
La5 C89 La2 15.5(4) .
La3 C89 La2 33.0(3) .
C63 C90 C116 116.9(4) .
C63 C90 C207 118.9(4) .
C116 C90 C207 118.2(4) .
C34 C91 C116 119.3(4) .
C34 C91 C50 122.7(4) .
C116 C91 C50 111.7(4) .
C21 C93 C22 119.7(4) .
C21 C93 C83 119.3(4) .
C22 C93 C83 110.4(4) .
C32 C94 C57 121.8(4) .
C32 C94 C34 107.6(4) .
C57 C94 C34 119.3(4) .
C174 C95 C63 121.3(4) .
C174 C95 C194 122.5(5) .
C63 C95 C194 106.6(4) .
C174 C95 La4 84.0(3) .
C63 C95 La4 96.6(3) .
C194 C95 La4 59.3(3) .
C80 C96 C115 119.6(4) .
C80 C96 C78 120.0(4) .
C115 C96 C78 109.4(4) .
O8 C98 C189 107.1(4) .
C110 C100 C174 124.0(4) .
C110 C100 C116 109.2(4) .
C174 C100 C116 119.5(4) .
C110 C100 La3 71.0(3) .
C174 C100 La3 73.6(3) .
C116 C100 La3 101.6(3) .
C83 C101 C153 115.9(4) .
C83 C101 C54 120.5(4) .
C153 C101 C54 117.8(4) .
C57 C102 C41 121.1(4) .
C57 C102 C115 120.9(4) .
C41 C102 C115 107.6(4) .
C100 C110 C60 120.7(4) .
C100 C110 C50 110.0(4) .
C60 C110 C50 122.4(4) .
C100 C110 La3 80.6(3) .
C60 C110 La3 60.4(3) .
C50 C110 La3 106.7(3) .
C60 C111 C181 121.8(5) .
C60 C111 C87 120.6(4) .
C181 C111 C87 107.1(4) .
C60 C111 La3 63.6(3) .
C181 C111 La3 79.9(3) .
C87 C111 La3 97.2(3) .
C31 C115 C96 120.2(4) .
C31 C115 C102 122.4(4) .
C96 C115 C102 107.3(4) .
C91 C116 C90 122.5(4) .
C91 C116 C100 107.7(4) .
C90 C116 C100 121.3(4) .
C89 C124 C160 120.6(5) .
C89 C124 C161 122.4(5) .
C160 C124 C161 108.3(4) .
C89 C124 La5 74.1(4) .
C160 C124 La5 85.9(5) .
C161 C124 La5 81.4(5) .
C89 C124 La2 79.1(5) .
C160 C124 La2 97.0(5) .
C161 C124 La2 65.9(5) .
La5 C124 La2 16.8(4) .
C89 C124 La1 92.6(3) .
C160 C124 La1 88.9(3) .
C161 C124 La1 58.4(2) .
La5 C124 La1 23.6(4) .
La2 C124 La1 13.6(5) .
C163 C125 C160 116.8(5) .
C163 C125 C151 119.5(4) .
C160 C125 C151 118.1(4) .
C163 C125 La5 81.4(4) .
C160 C125 La5 59.9(3) .
C151 C125 La5 105.7(3) .
C180 C126 C188 123.1(5) .
C180 C126 C170 106.9(5) .
C188 C126 C170 119.7(5) .
C180 C126 La4 93.0(3) .
C188 C126 La4 63.3(3) .
C170 C126 La4 84.2(4) .
C180 C126 La2 93.4(5) .
C188 C126 La2 85.0(6) .
C170 C126 La2 58.9(5) .
La4 C126 La2 26.4(5) .
C180 C126 La3 61.5(3) .
C188 C126 La3 100.3(3) .
C170 C126 La3 74.6(3) .
La4 C126 La3 38.88(18) .
La2 C126 La3 32.0(4) .
C41 C129 C163 119.7(4) .
C41 C129 C87 120.4(4) .
C163 C129 C87 109.1(4) .
C170 C130 C161 115.0(5) .
C170 C130 C150 117.7(5) .
C161 C130 C150 115.7(5) .
C170 C130 La2 71.5(6) .
C161 C130 La2 78.2(6) .
C150 C130 La2 86.0(7) .
C170 C130 La1 87.7(3) .
C161 C130 La1 77.2(3) .
C150 C130 La1 70.9(3) .
La2 C130 La1 18.0(6) .
C170 C130 La5 71.6(4) .
C161 C130 La5 65.0(4) .
C150 C130 La5 100.2(4) .
La2 C130 La5 16.2(6) .
La1 C130 La5 29.4(2) .
C170 C130 La4 68.8(3) .
C161 C130 La4 99.5(3) .
C150 C130 La4 69.3(3) .
La2 C130 La4 22.8(6) .
La1 C130 La4 24.60(17) .
La5 C130 La4 38.8(3) .
C62 C131 C17 121.6(4) .
C62 C131 C167 120.4(4) .
C17 C131 C167 108.7(4) .
C62 C134 C77 122.2(4) .
C62 C134 C22 119.8(4) .
C77 C134 C22 108.2(4) .
C23 C135 C14 119.6(4) .
C23 C135 C7 122.4(4) .
C14 C135 C7 111.2(3) .
C180 C148 C168 107.7(5) .
C180 C148 C60 122.3(4) .
C168 C148 C60 120.7(5) .
C180 C148 La3 83.7(3) .
C168 C148 La3 80.8(3) .
C60 C148 La3 75.6(3) .
C180 C148 La5 92.1(4) .
C168 C148 La5 55.5(3) .
C60 C148 La5 90.9(4) .
La3 C148 La5 25.3(2) .
C180 C148 La2 77.6(5) .
C168 C148 La2 56.9(4) .
C60 C148 La2 103.1(4) .
La3 C148 La2 29.5(3) .
La5 C148 La2 15.5(3) .
C130 C150 C75 122.4(5) .
C130 C150 C176 119.1(5) .
C75 C150 C176 106.2(4) .
C130 C150 La1 75.1(3) .
C75 C150 La1 76.8(2) .
C176 C150 La1 83.4(3) .
C130 C150 La2 60.6(6) .
C75 C150 La2 93.1(5) .
C176 C150 La2 84.1(5) .
La1 C150 La2 17.2(5) .
C130 C150 La4 81.1(3) .
C75 C150 La4 94.4(3) .
C176 C150 La4 59.4(3) .
La1 C150 La4 26.23(18) .
La2 C150 La4 25.4(5) .
C78 C151 C25 119.1(4) .
C78 C151 C125 116.3(4) .
C25 C151 C125 119.0(4) .
C63 C153 C155 110.1(4) .
C63 C153 C101 121.5(4) .
C155 C153 C101 120.3(4) .
C87 C154 C57 119.2(4) .
C87 C154 C50 118.3(4) .
C57 C154 C50 120.3(4) .
C39 C155 C153 122.6(5) .
C39 C155 C194 121.4(5) .
C153 C155 C194 106.8(4) .
C39 C155 La4 81.0(3) .
C153 C155 La4 97.8(3) .
C194 C155 La4 61.8(3) .
C71 C160 C125 123.1(5) .
C71 C160 C124 108.0(5) .
C125 C160 C124 121.5(4) .
C71 C160 La5 89.7(4) .
C125 C160 La5 91.6(4) .
C124 C160 La5 60.3(3) .
C130 C161 C124 121.1(5) .
C130 C161 C37 122.2(5) .
C124 C161 C37 106.2(5) .
C130 C161 La2 66.8(5) .
C124 C161 La2 81.0(6) .
C37 C161 La2 92.0(6) .
C130 C161 La5 83.4(5) .
C124 C161 La5 63.0(4) .
C37 C161 La5 91.0(4) .
La2 C161 La5 19.2(4) .
C130 C161 La1 70.2(3) .
C124 C161 La1 93.0(3) .
C37 C161 La1 76.4(2) .
La2 C161 La1 17.5(6) .
La5 C161 La1 30.5(3) .
C125 C163 C129 121.2(5) .
C125 C163 C181 121.6(5) .
C129 C163 C181 106.8(4) .
C125 C163 La5 71.8(4) .
C129 C163 La5 107.9(3) .
C181 C163 La5 63.0(3) .
C59 C167 C64 122.0(4) .
C59 C167 C131 122.0(4) .
C64 C167 C131 107.7(4) .
C148 C168 C170 110.0(5) .
C148 C168 C89 120.1(5) .
C170 C168 C89 119.5(5) .
C148 C168 La3 65.6(3) .
C170 C168 La3 90.1(3) .
C89 C168 La3 82.2(3) .
C148 C168 La5 97.0(4) .
C170 C168 La5 78.6(4) .
C89 C168 La5 64.5(4) .
La3 C168 La5 31.4(3) .
C148 C168 La2 96.0(4) .
C170 C168 La2 61.5(5) .
C89 C168 La2 81.0(6) .
La3 C168 La2 35.5(4) .
La5 C168 La2 18.5(4) .
C130 C170 C168 125.1(5) .
C130 C170 C126 123.0(5) .
C168 C170 C126 104.5(4) .
C130 C170 La2 72.5(5) .
C168 C170 La2 84.9(7) .
C126 C170 La2 87.5(6) .
C130 C170 La5 77.8(4) .
C168 C170 La5 69.1(4) .
C126 C170 La5 98.3(4) .
La2 C170 La5 17.4(6) .
C130 C170 La4 82.2(4) .
C168 C170 La4 98.1(3) .
C126 C170 La4 63.2(3) .
La2 C170 La4 25.4(6) .
La5 C170 La4 40.8(3) .
C130 C170 La1 62.3(2) .
C168 C170 La1 97.0(3) .
C126 C170 La1 87.9(3) .
La2 C170 La1 12.6(6) .
La5 C170 La1 28.1(3) .
La4 C170 La1 25.1(2) .
C130 C170 La3 104.0(3) .
C168 C170 La3 60.1(3) .
C126 C170 La3 76.0(3) .
La2 C170 La3 32.3(5) .
La5 C170 La3 27.9(3) .
La4 C170 La3 38.00(17) .
La1 C170 La3 44.27(11) .
C95 C174 C100 119.6(5) .
C95 C174 C180 117.4(4) .
C100 C174 C180 115.9(5) .
C95 C174 La3 101.6(3) .
C100 C174 La3 78.2(3) .
C180 C174 La3 64.0(3) .
C95 C174 La4 69.7(3) .
C100 C174 La4 107.7(3) .
C180 C174 La4 68.0(3) .
La3 C174 La4 35.77(16) .
C69 C176 C188 119.9(5) .
C69 C176 C150 107.8(4) .
C188 C176 C150 122.9(5) .
C69 C176 La4 87.4(3) .
C188 C176 La4 66.0(3) .
C150 C176 La4 88.1(4) .
C69 C176 La1 85.3(3) .
C188 C176 La1 89.6(3) .
C150 C176 La1 63.9(2) .
La4 C176 La1 26.5(3) .
C69 C176 La2 99.7(5) .
C188 C176 La2 77.0(5) .
C150 C176 La2 65.2(4) .
La4 C176 La2 23.6(3) .
La1 C176 La2 15.7(4) .
O6 C177 C200 107.6(4) .
C148 C180 C126 111.0(5) .
C148 C180 C174 119.9(4) .
C126 C180 C174 119.1(5) .
C148 C180 La3 64.0(3) .
C126 C180 La3 89.7(3) .
C174 C180 La3 84.7(3) .
C148 C180 La4 97.4(3) .
C126 C180 La4 57.9(3) .
C174 C180 La4 83.7(3) .
La3 C180 La4 38.86(17) .
C148 C180 La2 76.6(6) .
C126 C180 La2 59.6(4) .
C174 C180 La2 101.6(4) .
La3 C180 La2 30.2(3) .
La4 C180 La2 22.6(4) .
C89 C181 C111 121.6(5) .
C89 C181 C163 120.4(5) .
C111 C181 C163 109.1(4) .
C89 C181 La5 56.4(3) .
C111 C181 La5 98.3(4) .
C163 C181 La5 88.9(4) .
C89 C181 La3 71.9(3) .
C111 C181 La3 70.2(3) .
C163 C181 La3 100.6(3) .
La5 C181 La3 28.3(3) .
C194 C188 C126 117.0(5) .
C194 C188 C176 118.8(5) .
C126 C188 C176 117.3(5) .
C194 C188 La4 84.7(4) .
C126 C188 La4 81.3(3) .
C176 C188 La4 77.6(4) .
C194 C188 La2 105.1(4) .
C126 C188 La2 65.7(6) .
C176 C188 La2 74.3(5) .
La4 C188 La2 21.7(4) .
C194 C188 La1 102.4(3) .
C126 C188 La1 80.0(3) .
C176 C188 La1 62.5(3) .
La4 C188 La1 19.2(3) .
La2 C188 La1 14.8(5) .
O4 C191 O5 124.5(5) .
O4 C191 C48 121.9(6) .
O5 C191 C48 113.4(4) .
C188 C194 C155 120.6(5) .
C188 C194 C95 120.6(5) .
C155 C194 C95 108.1(4) .
C188 C194 La4 61.4(3) .
C155 C194 La4 87.5(3) .
C95 C194 La4 90.8(3) .
C198 C201 O7 108.7(5) .
C208 C204 O5 108.3(9) .
C208 C204 C205 69.7(14) .
O5 C204 C205 107.8(8) .
C150 La1 C130 33.98(18) .
C150 La1 C75 34.02(16) .
C130 La1 C75 60.67(17) .
C150 La1 C161 57.79(19) .
C130 La1 C161 32.61(18) .
C75 La1 C161 67.41(17) .
C150 La1 C37 67.57(18) .
C130 La1 C37 59.00(17) .
C75 La1 C37 55.87(16) .
C161 La1 C37 32.63(16) .
C150 La1 C59 58.85(17) .
C130 La1 C59 70.18(16) .
C75 La1 C59 31.75(16) .
C161 La1 C59 57.39(16) .
C37 La1 C59 30.97(15) .
C150 La1 C176 32.73(18) .
C130 La1 C176 57.63(18) .
C75 La1 C176 53.01(16) .
C161 La1 C176 87.99(18) .
C37 La1 C176 99.87(16) .
C59 La1 C176 84.36(16) .
C150 La1 C170 54.76(16) .
C130 La1 C170 29.99(15) .
C75 La1 C170 87.35(15) .
C161 La1 C170 52.38(16) .
C37 La1 C170 84.33(15) .
C59 La1 C170 100.10(14) .
C176 La1 C170 61.25(17) .
C150 La1 C15 51.19(16) .
C130 La1 C15 84.41(16) .
C75 La1 C15 29.64(15) .
C161 La1 C15 96.96(16) .
C37 La1 C15 82.33(15) .
C59 La1 C15 52.69(15) .
C176 La1 C15 48.75(15) .
C170 La1 C15 104.16(15) .
C150 La1 C69 50.37(17) .
C130 La1 C69 82.50(17) .
C75 La1 C69 49.15(15) .
C161 La1 C69 107.57(16) .
C37 La1 C69 104.98(15) .
C59 La1 C69 78.47(15) .
C176 La1 C69 28.80(15) .
C170 La1 C69 90.05(16) .
C15 La1 C69 28.01(14) .
C150 La1 C124 84.32(17) .
C130 La1 C124 52.95(17) .
C75 La1 C124 95.42(15) .
C161 La1 C124 28.62(16) .
C37 La1 C124 48.07(14) .
C59 La1 C124 78.66(14) .
C176 La1 C124 110.30(16) .
C170 La1 C124 56.52(16) .
C15 La1 C124 125.06(14) .
C69 La1 C124 134.66(14) .
C150 La1 C188 53.95(17) .
C130 La1 C188 63.37(17) .
C75 La1 C188 80.60(15) .
C161 La1 C188 95.73(16) .
C37 La1 C188 119.20(15) .
C59 La1 C188 111.17(14) .
C176 La1 C188 27.97(14) .
C170 La1 C188 50.39(16) .
C15 La1 C188 74.40(14) .
C69 La1 C188 48.65(14) .
C124 La1 C188 106.90(15) .
C170 La2 C130 36.0(3) .
C170 La2 C161 61.0(4) .
C130 La2 C161 35.1(3) .
C170 La2 C168 33.6(4) .
C130 La2 C168 62.1(5) .
C161 La2 C168 69.0(5) .
C170 La2 C150 59.4(4) .
C130 La2 C150 33.4(3) .
C161 La2 C150 57.4(4) .
C168 La2 C150 91.7(5) .
C170 La2 C124 68.4(6) .
C130 La2 C124 60.9(4) .
C161 La2 C124 33.0(3) .
C168 La2 C124 55.5(5) .
C150 La2 C124 89.6(4) .
C170 La2 C126 33.6(3) .
C130 La2 C126 61.1(4) .
C161 La2 C126 93.0(5) .
C168 La2 C126 52.0(4) .
C150 La2 C126 66.3(5) .
C124 La2 C126 101.0(7) .
C170 La2 C89 58.2(6) .
C130 La2 C89 71.2(6) .
C161 La2 C89 57.8(5) .
C168 La2 C89 31.1(3) .
C150 La2 C89 104.6(5) .
C124 La2 C89 30.5(3) .
C126 La2 C89 82.9(6) .
C170 La2 C176 65.2(5) .
C130 La2 C176 57.0(5) .
C161 La2 C176 87.3(5) .
C168 La2 C176 97.6(6) .
C150 La2 C176 30.7(3) .
C124 La2 C176 117.7(5) .
C126 La2 C176 52.3(4) .
C89 La2 C176 122.5(6) .
C170 La2 C37 90.0(4) .
C130 La2 C37 57.4(4) .
C161 La2 C37 30.7(3) .
C168 La2 C37 98.7(6) .
C150 La2 C37 61.9(4) .
C124 La2 C37 49.9(3) .
C126 La2 C37 118.5(5) .
C89 La2 C37 80.2(5) .
C176 La2 C37 90.9(5) .
C170 La2 C188 56.4(5) .
C130 La2 C188 68.1(5) .
C161 La2 C188 103.1(5) .
C168 La2 C188 81.1(5) .
C150 La2 C188 54.7(4) .
C124 La2 C188 123.7(6) .
C126 La2 C188 29.3(3) .
C89 La2 C188 111.7(7) .
C176 La2 C188 28.7(3) .
C37 La2 C188 116.5(6) .
C170 La2 C148 48.9(5) .
C130 La2 C148 83.9(6) .
C161 La2 C148 96.1(7) .
C168 La2 C148 27.1(3) .
C150 La2 C148 106.5(6) .
C124 La2 C148 79.1(7) .
C126 La2 C148 46.4(4) .
C89 La2 C148 49.7(4) .
C176 La2 C148 98.6(6) .
C37 La2 C148 125.5(7) .
C188 La2 C148 73.4(5) .
C148 La3 C60 36.07(19) .
C148 La3 C168 33.60(18) .
C60 La3 C168 60.96(19) .
C148 La3 C180 32.3(2) .
C60 La3 C180 60.0(2) .
C168 La3 C180 52.6(2) .
C148 La3 C111 57.7(2) .
C60 La3 C111 30.85(17) .
C168 La3 C111 65.7(2) .
C180 La3 C111 87.8(2) .
C148 La3 C89 58.0(2) .
C60 La3 C89 68.0(2) .
C168 La3 C89 31.67(18) .
C180 La3 C89 83.7(2) .
C111 La3 C89 54.14(18) .
C148 La3 C110 56.39(19) .
C60 La3 C110 30.34(16) .
C168 La3 C110 87.9(2) .
C180 La3 C110 63.91(19) .
C111 La3 C110 52.10(16) .
C89 La3 C110 98.2(2) .
C148 La3 C181 65.6(2) .
C60 La3 C181 55.34(19) .
C168 La3 C181 54.1(2) .
C180 La3 C181 97.5(2) .
C111 La3 C181 29.93(15) .
C89 La3 C181 29.16(17) .
C110 La3 C181 81.47(19) .
C148 La3 C174 56.2(2) .
C60 La3 C174 66.4(2) .
C168 La3 C174 83.4(2) .
C180 La3 C174 31.25(17) .
C111 La3 C174 97.1(2) .
C89 La3 C174 113.3(2) .
C110 La3 C174 52.15(18) .
C181 La3 C174 118.8(2) .
C148 La3 C100 63.3(2) .
C60 La3 C100 53.63(19) .
C168 La3 C100 96.5(2) .
C180 La3 C100 52.65(19) .
C111 La3 C100 80.06(19) .
C89 La3 C100 118.4(2) .
C110 La3 C100 28.42(15) .
C181 La3 C100 108.5(2) .
C174 La3 C100 28.20(15) .
C148 La3 C170 51.70(19) .
C60 La3 C170 86.3(2) .
C168 La3 C170 29.81(17) .
C180 La3 C170 49.80(18) .
C111 La3 C170 95.5(2) .
C89 La3 C170 52.5(2) .
C110 La3 C170 107.0(2) .
C181 La3 C170 80.4(2) .
C174 La3 C170 78.6(2) .
C100 La3 C170 102.4(2) .
C148 La3 C126 50.4(2) .
C60 La3 C126 85.0(2) .
C168 La3 C126 49.65(19) .
C180 La3 C126 28.84(16) .
C111 La3 C126 107.3(2) .
C89 La3 C126 79.2(2) .
C110 La3 C126 92.7(2) .
C181 La3 C126 103.7(2) .
C174 La3 C126 51.21(18) .
C100 La3 C126 78.0(2) .
C170 La3 C126 29.48(16) .
C188 La4 C176 36.4(2) .
C188 La4 C126 35.4(2) .
C176 La4 C126 61.2(2) .
C188 La4 C194 33.8(2) .
C176 La4 C194 60.1(2) .
C126 La4 C194 58.4(2) .
C188 La4 C69 59.6(2) .
C176 La4 C69 31.90(18) .
C126 La4 C69 91.3(2) .
C194 La4 C69 65.5(2) .
C188 La4 C170 60.2(2) .
C176 La4 C170 67.0(2) .
C126 La4 C170 32.60(19) .
C194 La4 C170 89.8(3) .
C69 La4 C170 97.9(2) .
C188 La4 C150 61.0(2) .
C176 La4 C150 32.5(2) .
C126 La4 C150 67.5(2) .
C194 La4 C150 91.1(2) .
C69 La4 C150 51.1(2) .
C170 La4 C150 53.2(2) .
C188 La4 C155 57.1(2) .
C176 La4 C155 65.2(2) .
C126 La4 C155 88.1(3) .
C194 La4 C155 30.73(18) .
C69 La4 C155 51.79(19) .
C170 La4 C155 117.2(3) .
C150 La4 C155 96.7(2) .
C188 La4 C180 56.8(2) .
C176 La4 C180 89.0(2) .
C126 La4 C180 29.09(18) .
C194 La4 C180 63.1(3) .
C69 La4 C180 116.4(2) .
C170 La4 C180 48.63(18) .
C150 La4 C180 95.5(2) .
C155 La4 C180 92.7(3) .
C188 La4 C130 69.3(2) .
C176 La4 C130 56.2(2) .
C126 La4 C130 56.1(2) .
C194 La4 C130 103.1(2) .
C69 La4 C130 80.4(3) .
C170 La4 C130 28.94(17) .
C150 La4 C130 29.62(18) .
C155 La4 C130 120.4(2) .
C180 La4 C130 77.3(2) .
C188 La4 C95 55.8(3) .
C176 La4 C95 88.6(3) .
C126 La4 C95 62.1(3) .
C194 La4 C95 29.91(19) .
C69 La4 C95 94.4(3) .
C170 La4 C95 93.5(3) .
C150 La4 C95 116.8(2) .
C155 La4 C95 48.2(2) .
C180 La4 C95 49.7(2) .
C130 La4 C95 117.7(2) .
C188 La4 C39 66.2(2) .
C176 La4 C39 54.6(2) .
C126 La4 C39 101.5(2) .
C194 La4 C39 53.3(2) .
C69 La4 C39 28.85(16) .
C170 La4 C39 120.4(2) .
C150 La4 C39 79.6(2) .
C155 La4 C39 27.79(16) .
C180 La4 C39 115.9(3) .
C130 La4 C39 108.6(3) .
C95 La4 C39 75.8(3) .
C3AS C4AS C5AS 139.0(14) .
C4BS C3BS C2BS 102.0(12) .
C1BS C2BS C3BS 132.8(12) .
C3AS C2AS C1AS 156.2(15) .
C3BS C4BS C5BS 126.1(17) .
C6AS C5AS C4AS 162.9(13) .
C4AS C3AS C2AS 110.9(16) .
C4BS C5BS C6BS 114.0(17) .
C124 La5 C89 36.6(2) .
C124 La5 C161 35.6(2) .
C89 La5 C161 63.8(3) .
C124 La5 C168 61.5(3) .
C89 La5 C168 34.5(2) .
C161 La5 C168 69.7(3) .
C124 La5 C160 33.8(3) .
C89 La5 C160 61.0(3) .
C161 La5 C160 55.3(3) .
C168 La5 C160 92.9(3) .
C124 La5 C170 69.3(3) .
C89 La5 C170 60.1(3) .
C161 La5 C170 56.0(3) .
C168 La5 C170 32.3(2) .
C160 La5 C170 102.6(3) .
C124 La5 C130 60.3(3) .
C89 La5 C130 72.0(3) .
C161 La5 C130 31.7(2) .
C168 La5 C130 57.8(3) .
C160 La5 C130 86.6(3) .
C170 La5 C130 30.6(2) .
C124 La5 C181 56.9(3) .
C89 La5 C181 30.4(2) .
C161 La5 C181 90.7(3) .
C168 La5 C181 54.8(3) .
C160 La5 C181 63.8(3) .
C170 La5 C181 86.1(3) .
C130 La5 C181 102.3(3) .
C124 La5 C37 52.5(3) .
C89 La5 C37 88.2(3) .
C161 La5 C37 30.6(2) .
C168 La5 C37 100.3(3) .
C160 La5 C37 49.7(3) .
C170 La5 C37 83.4(4) .
C130 La5 C37 53.9(3) .
C181 La5 C37 107.6(4) .
C124 La5 C71 50.9(3) .
C89 La5 C71 85.8(4) .
C161 La5 C71 50.2(3) .
C168 La5 C71 111.5(3) .
C160 La5 C71 29.0(2) .
C170 La5 C71 106.1(4) .
C130 La5 C71 79.5(3) .
C181 La5 C71 92.8(4) .
C37 La5 C71 27.98(18) .
C124 La5 C125 55.0(4) .
C89 La5 C125 65.4(4) .
C161 La5 C125 83.4(4) .
C168 La5 C125 99.7(4) .
C160 La5 C125 28.6(2) .
C170 La5 C125 121.9(4) .
C130 La5 C125 113.8(4) .
C181 La5 C125 51.6(3) .
C37 La5 C125 76.1(4) .
C71 La5 C125 50.1(3) .
C124 La5 C148 86.7(3) .
C89 La5 C148 53.1(3) .
C161 La5 C148 96.6(4) .
C168 La5 C148 27.5(2) .
C160 La5 C148 114.0(4) .
C170 La5 C148 48.0(3) .
C130 La5 C148 78.3(4) .
C181 La5 C148 57.9(3) .
C37 La5 C148 127.1(4) .
C71 La5 C148 137.6(3) .
C125 La5 C148 109.5(4) .

loop_
_geom_bond_atom_site_label_1
_geom_bond_atom_site_label_2
_geom_bond_distance
_geom_bond_site_symmetry_2
O8 C51 1.325(5) .
O8 C98 1.464(5) .
O6 C27 1.329(5) .
O6 C177 1.468(5) .
C5 C17 1.417(6) .
C5 C22 1.427(6) .
C5 C8 1.464(5) .
C7 C12 1.527(6) .
C7 C135 1.535(6) .
C7 C30 1.541(5) .
C7 C73 1.564(6) .
C8 C30 1.373(5) .
C8 C13 1.541(5) .
C12 C49 1.368(6) .
C12 C31 1.469(5) .
C13 C20 1.537(6) .
C13 C49 1.544(5) .
C13 C48 1.558(6) .
C14 C54 1.410(6) .
C14 C135 1.422(6) .
C14 C21 1.452(6) .
C15 C69 1.418(7) .
C15 C75 1.423(7) .
C15 C62 1.473(7) .
C15 La1 2.874(4) .
C17 C131 1.431(6) .
C17 C86 1.440(6) .
C20 C86 1.357(6) .
C20 C46 1.442(6) .
C21 C93 1.373(6) .
C21 C30 1.427(6) .
C22 C93 1.418(6) .
C22 C134 1.444(6) .
C23 C135 1.346(6) .
C23 C29 1.438(6) .
C23 C32 1.441(6) .
C25 C46 1.428(7) .
C25 C56 1.437(7) .
C25 C151 1.467(7) .
C27 O1 1.193(5) .
C27 C48 1.531(6) .
C29 C207 1.401(6) .
C29 C34 1.429(6) .
C31 C115 1.407(6) .
C31 C32 1.414(6) .
C32 C94 1.402(6) .
O7 C58 1.322(6) .
O7 C201 1.469(7) .
C34 C91 1.349(6) .
C34 C94 1.466(6) .
C37 C71 1.414(7) .
C37 C59 1.432(7) .
C37 C161 1.486(7) .
C37 La1 2.678(4) .
C37 La2 2.912(17) .
C37 La5 2.917(13) .
C39 C155 1.404(7) .
C39 C77 1.429(7) .
C39 C69 1.439(7) .
C39 La4 2.974(8) .
C41 C129 1.380(7) .
C41 C78 1.422(6) .
C41 C102 1.428(6) .
O5 C191 1.284(7) .
O5 C204 1.443(8) .
C46 C80 1.443(6) .
C48 C191 1.508(7) .
C49 C80 1.440(6) .
C50 C154 1.508(6) .
C50 C91 1.509(6) .
C50 C110 1.542(7) .
C50 C50 1.638(9) 3_666
C51 O3 1.204(5) .
C51 C73 1.522(6) .
C54 C207 1.444(6) .
C54 C101 1.456(6) .
C56 C64 1.401(7) .
C56 C71 1.461(7) .
C57 C102 1.401(6) .
C57 C94 1.425(6) .
C57 C154 1.458(6) .
C58 O2 1.190(6) .
C58 C73 1.531(6) .
C59 C167 1.428(7) .
C59 C75 1.440(7) .
C59 La1 2.684(4) .
C60 C111 1.383(7) .
C60 C110 1.404(7) .
C60 C148 1.469(7) .
C60 La3 2.417(6) .
C62 C134 1.404(7) .
C62 C131 1.418(7) .
C63 C90 1.409(6) .
C63 C153 1.413(7) .
C63 C95 1.451(7) .
C64 C167 1.436(7) .
C64 C86 1.447(6) .
C69 C176 1.436(7) .
C69 La4 2.714(8) .
C69 La1 2.970(5) .
C71 C160 1.420(7) .
C71 La5 2.931(14) .
C71 La1 3.123(4) .
C75 C150 1.472(7) .
C75 La1 2.561(4) .
C75 La2 3.09(2) .
C77 C83 1.423(7) .
C77 C134 1.438(7) .
C78 C151 1.410(7) .
C78 C96 1.444(7) .
C80 C96 1.362(6) .
C207 C90 1.457(6) .
C83 C101 1.422(6) .
C83 C93 1.447(6) .
C87 C154 1.378(6) .
C87 C129 1.435(7) .
C87 C111 1.457(7) .
C89 C181 1.397(8) .
C89 C124 1.427(7) .
C89 C168 1.444(8) .
C89 La5 2.301(10) .
C89 La3 2.725(7) .
C89 La2 2.76(3) .
C90 C116 1.426(6) .
C91 C116 1.406(7) .
C95 C174 1.379(7) .
C95 C194 1.458(7) .
C95 La4 2.924(11) .
C96 C115 1.425(6) .
C98 C189 1.479(7) .
C100 C110 1.399(7) .
C100 C174 1.399(7) .
C100 C116 1.454(6) .
C100 La3 2.899(7) .
C101 C153 1.442(7) .
C102 C115 1.429(6) .
C110 La3 2.779(7) .
C111 C181 1.426(7) .
C111 La3 2.689(7) .
C124 C160 1.433(7) .
C124 C161 1.464(8) .
C124 La5 2.238(10) .
C124 La2 2.65(2) .
C124 La1 3.054(5) .
C125 C163 1.409(7) .
C125 C160 1.421(7) .
C125 C151 1.478(7) .
C125 La5 2.971(16) .
C126 C180 1.408(7) .
C126 C188 1.436(7) .
C126 C170 1.481(8) .
C126 La4 2.452(7) .
C126 La2 2.67(2) .
C126 La3 2.919(7) .
C129 C163 1.424(7) .
C130 C170 1.419(7) .
C130 C161 1.439(8) .
C130 C150 1.454(8) .
C130 La2 2.302(13) .
C130 La1 2.514(5) .
C130 La5 2.724(14) .
C130 La4 2.906(10) .
C131 C167 1.452(6) .
C148 C180 1.378(8) .
C148 C168 1.410(7) .
C148 La3 2.320(6) .
C148 La5 3.033(13) .
C148 La2 3.08(2) .
C150 C176 1.480(8) .
C150 La1 2.458(4) .
C150 La2 2.635(19) .
C150 La4 2.752(9) .
C153 C155 1.425(7) .
C155 C194 1.458(7) .
C155 La4 2.851(9) .
C160 La5 2.571(14) .
C161 La2 2.452(15) .
C161 La5 2.484(11) .
C161 La1 2.605(5) .
C163 C181 1.454(7) .
C163 La5 3.093(16) .
C168 C170 1.442(8) .
C168 La3 2.514(6) .
C168 La5 2.519(12) .
C168 La2 2.59(2) .
C170 La2 2.290(18) .
C170 La5 2.644(14) .
C170 La4 2.735(8) .
C170 La1 2.838(5) .
C170 La3 2.900(7) .
C174 C180 1.480(7) .
C174 La3 2.841(8) .
C174 La4 3.100(11) .
C176 C188 1.438(7) .
C176 La4 2.370(7) .
C176 La1 2.719(5) .
C176 La2 2.89(2) .
C177 C200 1.469(8) .
C180 La3 2.565(7) .
C180 La4 2.892(9) .
C180 La2 3.09(2) .
C181 La5 2.757(14) .
C181 La3 2.813(7) .
C188 C194 1.405(8) .
C188 La4 2.217(7) .
C188 La2 2.92(2) .
C188 La1 3.067(5) .
C191 O4 1.192(6) .
C194 La4 2.514(10) .
C198 C201 1.416(9) .
C204 C208 1.36(2) .
C204 C205 1.65(2) .
C4AS C3AS 1.57(2) .
C4AS C5AS 2.02(2) .
C3BS C4BS 1.55(2) .
C3BS C2BS 1.617(18) .
C2BS C1BS 1.46(3) .
C1AS C2AS 1.69(2) .
C2AS C3AS 1.68(3) .
C4BS C5BS 1.60(3) .
C5AS C6AS 1.601(18) .
C6BS C5BS 1.85(3) .
